data_2208521
loop_
_publ_author_name
'Lemmerer, Andreas'
'Billing, David G.'

_publ_section_title
;
 <i>p</i>-Phenylenediammonium tetraiodozincate(II) dihydrate
;
_journal_coeditor_code BT2029
_journal_issue 4
_journal_name_full 'Acta Crystallographica Section E'
_journal_page_first m779
_journal_page_last m781
_journal_paper_doi 10.1107/S1600536806009093
_journal_volume 62
_journal_year 2006
_chemical_formula_iupac '(C6 H10 N2) [Zn I4], 2H2 O'
_chemical_formula_moiety 'C6 H10 N2 2+, I4 Zn 2-, 2H2 O'
_chemical_formula_sum 'C6 H14 I4 N2 O2 Zn'
_chemical_formula_weight 719.16
_chemical_name_systematic
;
p-Phenylenediammonium tetraiodozincate(II) dihydrate
;
_space_group_IT_number 2
_symmetry_cell_setting triclinic
_symmetry_space_group_name_Hall '-P 1'
_symmetry_space_group_name_H-M 'P -1'
_audit_creation_method 'WinGX routine CIF_UPDATE'
_cell_angle_alpha 92.821(5)
_cell_angle_beta 103.344(5)
_cell_angle_gamma 102.407(5)
_cell_formula_units_Z 2
_cell_length_a 8.398(5)
_cell_length_b 8.611(5)
_cell_length_c 12.540(5)
_cell_measurement_reflns_used 927
_cell_measurement_temperature 293(2)
_cell_measurement_theta_max 28.223
_cell_measurement_theta_min 2.561
_cell_volume 857.1(8)
_computing_cell_refinement 'SAINT-Plus (Bruker, 1999)'
_computing_data_collection 'SMART-NT (Bruker, 1998)'
_computing_data_reduction 'XPREP (Bruker, 1999)'
_computing_molecular_graphics 'ORTEP-3 for Windows (Farrugia, 1997) and DIAMOND (Brandenburg, 1999)'
_computing_publication_material 'WinGX (Farrugia, 1999) and PLATON (Spek, 2002)'
_computing_structure_refinement 'SHELXL97 (Sheldrick, 1997)'
_computing_structure_solution 'SHELXS97 (Sheldrick, 1997)'
_diffrn_measured_fraction_theta_full 0.991
_diffrn_measured_fraction_theta_max 0.991
_diffrn_measurement_device_type 'Bruker SMART CCD area-detector'
_diffrn_measurement_method '\f and \w'
_diffrn_radiation_type MoK\a
_diffrn_radiation_wavelength 0.71069
_diffrn_reflns_av_R_equivalents 0.0344
_diffrn_reflns_limit_h_max 10
_diffrn_reflns_limit_h_min -9
_diffrn_reflns_limit_k_max 7
_diffrn_reflns_limit_k_min -10
_diffrn_reflns_limit_l_max 15
_diffrn_reflns_limit_l_min -15
_diffrn_reflns_number 5108
_diffrn_reflns_theta_full 26
_diffrn_reflns_theta_max 26
_diffrn_reflns_theta_min 1.68
_exptl_absorpt_coefficient_mu 8.625
_exptl_absorpt_correction_T_max 0.5453
_exptl_absorpt_correction_T_min 0.1522
_exptl_absorpt_correction_type integration
_exptl_absorpt_process_details '(XPREP; Bruker, 1999)'
_exptl_crystal_colour colourless
_exptl_crystal_density_diffrn 2.787
_exptl_crystal_density_method 'not measured'
_exptl_crystal_description plate
_exptl_crystal_F_000 644
_exptl_crystal_size_max 0.35
_exptl_crystal_size_mid 0.20
_exptl_crystal_size_min 0.08
_refine_diff_density_max 1.012
_refine_diff_density_min -0.652
_refine_ls_extinction_coef 0.0036(3)
_refine_ls_extinction_expression Fc^*^=kFc[1+0.001xFc^2^\l^3^/sin(2\q)]^-1/4^
_refine_ls_extinction_method SHELXL97
_refine_ls_goodness_of_fit_ref 1.076
_refine_ls_hydrogen_treatment constr
_refine_ls_matrix_type full
_refine_ls_number_parameters 139
_refine_ls_number_reflns 3352
_refine_ls_number_restraints 2
_refine_ls_restrained_S_all 1.076
_refine_ls_R_factor_gt 0.0275
_refine_ls_shift/su_max 0
_refine_ls_structure_factor_coef Fsqd
_refine_ls_weighting_details 'calc w=1/[\s^2^(Fo^2^)+(0.0333P)^2^+1.4644P] where P=(Fo^2^+2Fc^2^)/3'
_refine_ls_weighting_scheme calc
_refine_ls_wR_factor_ref 0.0707
_reflns_number_gt 2967
_reflns_number_total 3352
_reflns_threshold_expression I>2\s(I)
_cod_data_source_file bt2029.cif
_cod_data_source_block I
_cod_depositor_comments
;
The following automatic conversions were performed:
'_symmetry_cell_setting' value 'Triclinic' changed to 'triclinic'
according to '/home/saulius/struct/CIF-dictionaries/cif_core.dic'
dictionary named 'cif_core.dic' version 2.4.1 from 2010-06-29.

Automatic conversion script
Id: cif_fix_enum 1527 2010-12-29 10:47:43Z saulius 

The following automatic conversions were performed:

'_symmetry_cell_setting' value 'Triclinic' changed to 'triclinic'
according to /home/saulius/struct/CIF-dictionaries/cif_core.dic
dictionary named 'cif_core.dic' version 2.4.1 from 2010-06-29.

Automatic conversion script
Id: cif_fix_values 1715 2011-07-08 13:25:40Z adriana 
;
_cod_database_code 2208521
_cod_database_fobs_code 2208521

loop_
_symmetry_equiv_pos_as_xyz
'x, y, z'
'-x, -y, -z'

loop_
_atom_site_type_symbol
_atom_site_label
_atom_site_fract_x
_atom_site_fract_y
_atom_site_fract_z
_atom_site_U_iso_or_equiv
_atom_site_adp_type
_atom_site_calc_flag
_atom_site_refinement_flags
_atom_site_occupancy
C C1' 0.1066(6) 0.1451(6) 0.5283(4) 0.0363(11) Uani d . 1
C C1 0.6584(6) 0.0788(6) 1.0000(4) 0.0375(11) Uani d . 1
C C2' -0.0573(7) 0.1270(6) 0.5353(5) 0.0442(13) Uani d . 1
H H2' -0.094 0.2137 0.5595 0.053 Uiso calc R 1
C C2 0.5760(7) 0.1419(7) 1.0678(5) 0.0471(13) Uani d . 1
H H2 0.6276 0.2366 1.113 0.057 Uiso calc R 1
C C3' 0.1663(7) 0.0210(7) 0.4941(5) 0.0435(12) Uani d . 1
H H3' 0.278 0.0361 0.4908 0.052 Uiso calc R 1
C C3 0.5864(7) -0.0610(6) 0.9326(5) 0.0443(13) Uani d . 1
H H3 0.6454 -0.1013 0.8878 0.053 Uiso calc R 1
N N1 0.8301(6) 0.1622(6) 1.0000(4) 0.0480(11) Uani d . 1
H H1A 0.8368 0.2669 1.0013 0.072 Uiso calc R 1
H H1B 0.8559 0.1275 0.9396 0.072 Uiso calc R 1
H H1C 0.9019 0.1429 1.0593 0.072 Uiso calc R 1
N N2 0.2201(6) 0.3042(5) 0.5602(4) 0.0426(10) Uani d . 1
H H2A 0.1609 0.3786 0.5476 0.064 Uiso calc R 1
H H2B 0.2967 0.3171 0.5209 0.064 Uiso calc R 1
H H2C 0.2712 0.3135 0.6316 0.064 Uiso calc R 1
Zn Zn1 0.26937(8) 0.49774(7) 0.25256(5) 0.03962(16) Uani d . 1
I I1 0.46803(5) 0.32644(4) 0.35242(3) 0.04260(12) Uani d . 1
I I2 0.23975(5) 0.44197(5) 0.04017(3) 0.04666(12) Uani d . 1
I I3 -0.02339(5) 0.41033(5) 0.29980(3) 0.04676(12) Uani d . 1
I I4 0.38434(5) 0.80474(4) 0.30372(3) 0.04486(12) Uani d . 1
O O1 0.0187(6) 0.9959(6) 0.1569(4) 0.0681(13) Uani d . 1
H H11 0.0094 1.083 0.187 0.082 Uiso d R 1
H H12 0.0976 0.9541 0.1886 0.082 Uiso d R 1
O O2 0.7494(8) 0.7684(8) 0.2082(4) 0.0936(19) Uani d D 1
H H21 0.7382 0.6932 0.159 0.112 Uiso d RD 1
H H22 0.6673 0.8137 0.1964 0.112 Uiso d RD 1

loop_
_atom_site_aniso_label
_atom_site_aniso_U_11
_atom_site_aniso_U_22
_atom_site_aniso_U_33
_atom_site_aniso_U_12
_atom_site_aniso_U_13
_atom_site_aniso_U_23
C1' 0.037(3) 0.036(3) 0.033(2) 0.000(2) 0.011(2) 0.000(2)
C1 0.037(3) 0.034(3) 0.041(3) 0.007(2) 0.008(2) 0.012(2)
C2' 0.040(3) 0.036(3) 0.059(3) 0.005(2) 0.021(3) -0.002(2)
C2 0.049(3) 0.037(3) 0.052(3) -0.001(2) 0.018(3) -0.002(2)
C3' 0.033(3) 0.045(3) 0.053(3) 0.004(2) 0.016(2) 0.004(2)
C3 0.050(3) 0.036(3) 0.053(3) 0.009(2) 0.025(3) 0.001(2)
N1 0.039(3) 0.044(3) 0.061(3) 0.005(2) 0.016(2) 0.010(2)
N2 0.041(2) 0.033(2) 0.049(3) -0.0013(19) 0.013(2) 0.0008(19)
Zn1 0.0408(3) 0.0376(3) 0.0407(3) 0.0062(3) 0.0128(3) 0.0053(3)
I1 0.0467(2) 0.03722(19) 0.0458(2) 0.01165(15) 0.01293(16) 0.00718(14)
I2 0.0562(2) 0.0495(2) 0.0383(2) 0.01547(17) 0.01656(16) 0.00482(15)
I3 0.0385(2) 0.0532(2) 0.0490(2) 0.00593(16) 0.01617(16) 0.00456(16)
I4 0.0492(2) 0.03392(19) 0.0504(2) 0.00781(15) 0.01211(16) 0.00406(15)
O1 0.067(3) 0.083(3) 0.060(3) 0.031(3) 0.013(2) 0.013(2)
O2 0.102(4) 0.125(5) 0.059(3) 0.027(4) 0.033(3) -0.011(3)

loop_
_atom_type_symbol
_atom_type_description
_atom_type_scat_dispersion_real
_atom_type_scat_dispersion_imag
_atom_type_scat_source
C C 0.0033 0.0016 'International Tables Vol C Tables 4.2.6.8 and 6.1.1.4'
H H 0 0 'International Tables Vol C Tables 4.2.6.8 and 6.1.1.4'
N N 0.0061 0.0033 'International Tables Vol C Tables 4.2.6.8 and 6.1.1.4'
Zn Zn 0.2839 1.4301 'International Tables Vol C Tables 4.2.6.8 and 6.1.1.4'
I I -0.4742 1.8119 'International Tables Vol C Tables 4.2.6.8 and 6.1.1.4'
O O 0.0106 0.006 'International Tables Vol C Tables 4.2.6.8 and 6.1.1.4'

loop_
_geom_angle_atom_site_label_1
_geom_angle_atom_site_label_2
_geom_angle_atom_site_label_3
_geom_angle_site_symmetry_1
_geom_angle_site_symmetry_3
_geom_angle
_geom_angle_publ_flag
C3' C1' C2' . . 122.4(5) ?
C3' C1' N2 . . 119.6(5) ?
C2' C1' N2 . . 118.0(5) ?
C3 C1 C2 . . 122.3(5) ?
C3 C1 N1 . . 118.5(5) ?
C2 C1 N1 . . 119.2(5) ?
C1' C2' C3' . 2_556 119.1(5) ?
C1' C2' H2' . . 120.4 ?
C3' C2' H2' 2_556 . 120.4 ?
C1 C2 C3 . 2_657 118.6(5) ?
C1 C2 H2 . . 120.7 ?
C3 C2 H2 2_657 . 120.7 ?
C1' C3' C2' . 2_556 118.4(5) ?
C1' C3' H3' . . 120.8 ?
C2' C3' H3' 2_556 . 120.8 ?
C1 C3 C2 . 2_657 119.1(5) ?
C1 C3 H3 . . 120.4 ?
C2 C3 H3 2_657 . 120.4 ?
C1 N1 H1A . . 109.5 ?
C1 N1 H1B . . 109.5 ?
H1A N1 H1B . . 109.5 ?
C1 N1 H1C . . 109.5 ?
H1A N1 H1C . . 109.5 ?
H1B N1 H1C . . 109.5 ?
C1' N2 H2A . . 109.5 ?
C1' N2 H2B . . 109.5 ?
H2A N2 H2B . . 109.5 ?
C1' N2 H2C . . 109.5 ?
H2A N2 H2C . . 109.5 ?
H2B N2 H2C . . 109.5 ?
I4 Zn1 I1 . . 114.06(4) y
I4 Zn1 I3 . . 109.25(3) y
I1 Zn1 I3 . . 108.64(4) y
I4 Zn1 I2 . . 106.87(3) y
I1 Zn1 I2 . . 107.10(3) y
I3 Zn1 I2 . . 110.91(3) y
H11 O1 H12 . . 118.3 ?
H21 O2 H22 . . 112.8 ?

loop_
_geom_bond_atom_site_label_1
_geom_bond_atom_site_label_2
_geom_bond_site_symmetry_2
_geom_bond_distance
_geom_bond_publ_flag
C1' C3' . 1.363(7) ?
C1' C2' . 1.376(7) ?
C1' N2 . 1.468(6) y
C1 C3 . 1.371(7) ?
C1 C2 . 1.373(8) ?
C1 N1 . 1.466(7) y
C2' C3' 2_556 1.377(7) ?
C2' H2' . 0.93 ?
C2 C3 2_657 1.390(8) ?
C2 H2 . 0.93 ?
C3' C2' 2_556 1.377(7) ?
C3' H3' . 0.93 ?
C3 C2 2_657 1.390(8) ?
C3 H3 . 0.93 ?
N1 H1A . 0.89 ?
N1 H1B . 0.89 ?
N1 H1C . 0.89 ?
N2 H2A . 0.89 ?
N2 H2B . 0.89 ?
N2 H2C . 0.89 ?
Zn1 I4 . 2.6043(16) y
Zn1 I1 . 2.6081(12) y
Zn1 I3 . 2.6236(15) y
Zn1 I2 . 2.6274(13) y
O1 H11 . 0.8502 ?
O1 H12 . 0.8496 ?
O2 H21 . 0.8461 ?
O2 H22 . 0.851 ?

loop_
_geom_hbond_atom_site_label_D
_geom_hbond_atom_site_label_H
_geom_hbond_atom_site_label_A
_geom_hbond_site_symmetry_A
_geom_hbond_distance_DH
_geom_hbond_distance_HA
_geom_hbond_distance_DA
_geom_hbond_angle_DHA
N1 H1A I2 2_666 0.89 2.76 3.620(5) 162
N1 H1B O1 2_666 0.89 2.16 2.995(7) 157
N1 H1C O1 1_646 0.89 2.05 2.871(7) 153
N2 H2A I3 2_566 0.89 3.14 3.809(5) 133
N2 H2A I3 . 0.89 3.19 3.701(5) 119
N2 H2B I1 . 0.89 2.81 3.681(5) 166
N2 H2C O2 2_666 0.89 2.19 2.966(7) 145
N2 H2C I4 2_666 0.89 3.21 3.703(5) 117
O1 H12 I4 . 0.85 3.07 3.923(5) 180
O1 H11 I3 1_565 0.85 3.18 4.034(6) 180
O2 H21 I2 2_665 0.85 2.77 3.554(5) 156
O2 H22 I4 . 0.85 2.98 3.606(6) 132

loop_
_geom_torsion_atom_site_label_1
_geom_torsion_atom_site_label_2
_geom_torsion_atom_site_label_3
_geom_torsion_atom_site_label_4
_geom_torsion_site_symmetry_4
_geom_torsion
C3' C1' C2' C3' 2_556 -0.6(10)
N2 C1' C2' C3' 2_556 -180.0(5)
C3 C1 C2 C3 2_657 -0.4(10)
N1 C1 C2 C3 2_657 -179.6(5)
C2' C1' C3' C2' 2_556 0.6(10)
N2 C1' C3' C2' 2_556 180.0(5)
C2 C1 C3 C2 2_657 0.4(10)
N1 C1 C3 C2 2_657 179.6(5)
